data_7060436
loop_
_publ_author_name
'Andro\<s Dubraja, Lidija'
'\<Zili\'c, Dijana'
'Oluji\'c, Kristina'
'Pavi\'c, Luka'
'Mol\<canov, Kre\<simir'
'Paji\'c, Damir'

_publ_section_title
;
 Targeted synthesis of a CrIII--O--VV core oxo-bridged complex:
 spectroscopic, magnetic and electrical properties
;
_journal_issue 14
_journal_name_full 'New Journal of Chemistry'
_journal_page_first 6336
_journal_page_last 6343
_journal_paper_doi 10.1039/D1NJ00430A
_journal_volume 45
_journal_year 2021
_chemical_formula_sum 'C24 H27 Cr N4 O15.5 V'
_chemical_formula_weight 722.43
_space_group_crystal_system triclinic
_space_group_IT_number 2
_space_group_name_Hall '-P 1'
_space_group_name_H-M_alt 'P -1'
_atom_sites_solution_hydrogens mixed
_audit_creation_method SHELXL-2017/1
_audit_update_record
;
2021-02-16 deposited with the CCDC.	2021-02-18 downloaded from the CCDC.
;
_cell_angle_alpha 92.281(3)
_cell_angle_beta 81.867(4)
_cell_angle_gamma 96.178(3)
_cell_formula_units_Z 4
_cell_length_a 12.4561(6)
_cell_length_b 17.1390(5)
_cell_length_c 13.9847(7)
_cell_measurement_reflns_used 6626
_cell_measurement_temperature 109(2)
_cell_measurement_theta_max 75.7360
_cell_measurement_theta_min 3.1620
_cell_volume 2937.4(2)
_computing_cell_refinement 'CrysAlisPro 1.171.39.46 (Rigaku OD, 2018)'
_computing_data_collection 'CrysAlisPro 1.171.39.46 (Rigaku OD, 2018)'
_computing_data_reduction 'CrysAlisPro 1.171.39.46 (Rigaku OD, 2018)'
_computing_molecular_graphics 'MERCURY 2020.3.0'
_computing_publication_material 'WinGX publication routines (Farrugia, 2012)'
_computing_structure_refinement 'SHELXL-2017/1 (Sheldrick, 2015)'
_computing_structure_solution 'SIR92 (Giacovazzo et al, 1993)'
_diffrn_ambient_temperature 109(2)
_diffrn_detector 'CCD plate'
_diffrn_detector_area_resol_mean 10.4323
_diffrn_detector_type Ruby
_diffrn_measured_fraction_theta_full 0.997
_diffrn_measured_fraction_theta_max 0.879
_diffrn_measurement_device 'four-circle diffractometer'
_diffrn_measurement_device_type 'Xcalibur, Ruby, Nova'
_diffrn_measurement_method '\w scans'
_diffrn_radiation_type CuK\a
_diffrn_radiation_wavelength 1.54184
_diffrn_reflns_av_R_equivalents 0.0745
_diffrn_reflns_av_unetI/netI 0.0903
_diffrn_reflns_Laue_measured_fraction_full 0.997
_diffrn_reflns_Laue_measured_fraction_max 0.879
_diffrn_reflns_limit_h_max 15
_diffrn_reflns_limit_h_min -15
_diffrn_reflns_limit_k_max 20
_diffrn_reflns_limit_k_min -21
_diffrn_reflns_limit_l_max 17
_diffrn_reflns_limit_l_min -17
_diffrn_reflns_number 20985
_diffrn_reflns_point_group_measured_fraction_full 0.997
_diffrn_reflns_point_group_measured_fraction_max 0.879
_diffrn_reflns_theta_full 76.504
_diffrn_reflns_theta_max 76.504
_diffrn_reflns_theta_min 3.193
_diffrn_source 'micro-focus sealed X-ray tube'
_diffrn_source_type 'Nova (Cu) X-ray Source'
_exptl_absorpt_coefficient_mu 6.452
_exptl_absorpt_correction_T_max 1.00000
_exptl_absorpt_correction_T_min 0.64097
_exptl_absorpt_correction_type multi-scan
_exptl_absorpt_process_details
;
CrysAlisPro 1.171.39.46 (Rigaku Oxford Diffraction, 2018)
Empirical absorption correction using spherical harmonics,
 implemented in SCALE3 ABSPACK scaling algorithm.
;
_exptl_crystal_colour red
_exptl_crystal_density_diffrn 1.634
_exptl_crystal_description prism
_exptl_crystal_F_000 1480
_exptl_crystal_size_max 0.20
_exptl_crystal_size_mid 0.11
_exptl_crystal_size_min 0.05
_refine_diff_density_max 0.686
_refine_diff_density_min -0.947
_refine_diff_density_rms 0.100
_refine_ls_extinction_method none
_refine_ls_goodness_of_fit_ref 1.028
_refine_ls_hydrogen_treatment mixed
_refine_ls_matrix_type full
_refine_ls_number_parameters 886
_refine_ls_number_reflns 10868
_refine_ls_number_restraints 34
_refine_ls_restrained_S_all 1.028
_refine_ls_R_factor_all 0.1004
_refine_ls_R_factor_gt 0.0690
_refine_ls_shift/su_max 0.006
_refine_ls_shift/su_mean 0.000
_refine_ls_structure_factor_coef Fsqd
_refine_ls_weighting_details 'w=1/[\s^2^(Fo^2^)+(0.1128P)^2^+0.7999P] where P=(Fo^2^+2Fc^2^)/3'
_refine_ls_weighting_scheme calc
_refine_ls_wR_factor_gt 0.1850
_refine_ls_wR_factor_ref 0.2115
_reflns_Friedel_coverage 0.000
_reflns_number_gt 7303
_reflns_number_total 10868
_reflns_threshold_expression 'I > 2\s(I)'
_cod_data_source_file d1nj00430a2.cif
_cod_data_source_block shelx
_cod_depositor_comments
;
         Adding full bibliography for 7060436.cif.

2024-09-02
Z value and formula fixed to values more according to usual
chemical conventions.                 miguel
;
_cod_original_formula_sum 'C48 H54 Cr2 N8 O31 V2'
_cod_original_formula_weight 1444.87
_cod_original_formula_units_Z 2
_cod_database_code 7060436
_shelx_shelxl_version_number 2017/1
_shelx_space_group_comment
;
The symmetry employed for this shelxl refinement is uniquely defined
by the following loop, which should always be used as a source of
symmetry information in preference to the above space-group names.
They are only intended as comments.
;

loop_
_space_group_symop_operation_xyz
'x, y, z'
'-x, -y, -z'

loop_
_atom_site_label
_atom_site_type_symbol
_atom_site_fract_x
_atom_site_fract_y
_atom_site_fract_z
_atom_site_U_iso_or_equiv
_atom_site_adp_type
_atom_site_occupancy
_atom_site_site_symmetry_order
_atom_site_calc_flag
_atom_site_refinement_flags_posn
_atom_site_refinement_flags_adp
_atom_site_refinement_flags_occupancy
_atom_site_disorder_assembly
_atom_site_disorder_group
C1 C 0.9800(4) 0.1120(4) 0.6019(5) 0.0445(14) Uani 1 1 d . . . . .
H1 H 0.993111 0.062940 0.621029 0.053 Uiso 1 1 calc R U . . .
C2 C 0.8791(5) 0.1217(4) 0.5789(5) 0.0494(15) Uani 1 1 d . . . . .
H2 H 0.824440 0.080048 0.582599 0.059 Uiso 1 1 calc R U . . .
C3 C 0.8602(5) 0.1946(4) 0.5500(5) 0.0518(16) Uani 1 1 d . . . . .
H3 H 0.793056 0.202015 0.531810 0.062 Uiso 1 1 calc R U . . .
C4 C 0.9406(5) 0.2558(4) 0.5482(5) 0.0482(15) Uani 1 1 d . . . . .
H4 H 0.927554 0.305508 0.531286 0.058 Uiso 1 1 calc R U . . .
C5 C 1.0427(5) 0.2432(4) 0.5721(5) 0.0433(13) Uani 1 1 d . . . . .
C6 C 1.1347(5) 0.3038(4) 0.5719(5) 0.0456(14) Uani 1 1 d . . . . .
C7 C 1.1339(6) 0.3805(4) 0.5421(5) 0.0548(17) Uani 1 1 d . . . . .
H7 H 1.071391 0.396167 0.522588 0.066 Uiso 1 1 calc R U . . .
C8 C 1.2250(7) 0.4324(4) 0.5418(5) 0.0606(19) Uani 1 1 d . . . . .
H8 H 1.225719 0.483414 0.521167 0.073 Uiso 1 1 calc R U . . .
C9 C 1.3178(6) 0.4075(4) 0.5730(5) 0.0563(17) Uani 1 1 d . . . . .
H9 H 1.380614 0.442016 0.573914 0.068 Uiso 1 1 calc R U . . .
C10 C 1.3147(5) 0.3308(3) 0.6026(5) 0.0500(15) Uani 1 1 d . . . . .
H10 H 1.376122 0.313971 0.622814 0.060 Uiso 1 1 calc R U . . .
C11 C 1.2401(4) 0.1119(3) 0.4341(4) 0.0383(12) Uani 1 1 d . . . . .
H11 H 1.167524 0.120580 0.434682 0.046 Uiso 1 1 calc R U . . .
C12 C 1.2947(5) 0.0800(4) 0.3529(5) 0.0473(14) Uani 1 1 d . . . . .
H12 H 1.259461 0.066440 0.299355 0.057 Uiso 1 1 calc R U . . .
C13 C 1.4030(5) 0.0680(4) 0.3512(5) 0.0484(15) Uani 1 1 d . . . . .
H13 H 1.441608 0.046647 0.296394 0.058 Uiso 1 1 calc R U . . .
C14 C 1.4531(5) 0.0883(3) 0.4323(5) 0.0435(14) Uani 1 1 d . . . . .
H14 H 1.526049 0.081155 0.432408 0.052 Uiso 1 1 calc R U . . .
C15 C 1.3940(4) 0.1190(3) 0.5124(4) 0.0352(12) Uani 1 1 d . . . . .
C16 C 1.4374(4) 0.1405(3) 0.6027(5) 0.0391(13) Uani 1 1 d . . . . .
C17 C 1.5442(5) 0.1351(4) 0.6173(5) 0.0485(15) Uani 1 1 d . . . . .
H17 H 1.593857 0.115551 0.568670 0.058 Uiso 1 1 calc R U . . .
C18 C 1.5749(5) 0.1590(5) 0.7046(6) 0.0610(19) Uani 1 1 d . . . . .
H18 H 1.646379 0.156375 0.715406 0.073 Uiso 1 1 calc R U . . .
C19 C 1.5004(5) 0.1872(5) 0.7772(6) 0.066(2) Uani 1 1 d . . . . .
H19 H 1.521362 0.203213 0.836790 0.079 Uiso 1 1 calc R U . . .
C20 C 1.3951(5) 0.1914(4) 0.7602(5) 0.0443(14) Uani 1 1 d . . . . .
H20 H 1.344505 0.210274 0.808586 0.053 Uiso 1 1 calc R U . . .
C21 C 0.7465(5) -0.1968(3) 0.8719(5) 0.0452(14) Uani 1 1 d . . . . .
H21 H 0.682936 -0.215801 0.847281 0.054 Uiso 1 1 calc R U . . .
C22 C 0.7591(6) -0.1199(4) 0.9045(5) 0.0554(17) Uani 1 1 d . . . . .
H22 H 0.703285 -0.087949 0.904474 0.067 Uiso 1 1 calc R U . . .
C23 C 0.8562(6) -0.0906(4) 0.9374(5) 0.0544(17) Uani 1 1 d . . . . .
H23 H 0.867066 -0.038109 0.956537 0.065 Uiso 1 1 calc R U . . .
C24 C 0.9361(5) -0.1394(4) 0.9416(5) 0.0501(15) Uani 1 1 d . . . . .
H24 H 1.000431 -0.121001 0.965460 0.060 Uiso 1 1 calc R U . . .
C25 C 0.9184(5) -0.2162(3) 0.9097(4) 0.0416(13) Uani 1 1 d . . . . .
C26 C 0.9969(5) -0.2741(4) 0.9118(5) 0.0423(13) Uani 1 1 d . . . . .
C27 C 1.0999(5) -0.2568(4) 0.9401(5) 0.0459(14) Uani 1 1 d . . . . .
H27 H 1.121850 -0.206470 0.961932 0.055 Uiso 1 1 calc R U . . .
C28 C 1.1685(5) -0.3146(4) 0.9357(5) 0.0533(16) Uani 1 1 d . . . . .
H28 H 1.237687 -0.303595 0.953800 0.064 Uiso 1 1 calc R U . . .
C29 C 1.1343(5) -0.3895(4) 0.9041(5) 0.0458(14) Uani 1 1 d . . . . .
H29 H 1.179485 -0.429597 0.901174 0.055 Uiso 1 1 calc R U . . .
C30 C 1.0311(4) -0.4034(3) 0.8769(5) 0.0420(13) Uani 1 1 d . . . . .
H30 H 1.008073 -0.453433 0.854807 0.050 Uiso 1 1 calc R U . . .
C31 C 0.6279(5) -0.3710(4) 0.7178(5) 0.0443(14) Uani 1 1 d . . . . .
H31 H 0.682368 -0.361708 0.665554 0.053 Uiso 1 1 calc R U . . .
C32 C 0.5202(5) -0.3836(4) 0.7012(5) 0.0510(16) Uani 1 1 d . . . . .
H32 H 0.502664 -0.382347 0.638795 0.061 Uiso 1 1 calc R U . . .
C33 C 0.4398(5) -0.3978(4) 0.7782(5) 0.0486(15) Uani 1 1 d . . . . .
H33 H 0.367091 -0.406784 0.768708 0.058 Uiso 1 1 calc R U . . .
C34 C 0.4688(5) -0.3987(4) 0.8706(5) 0.0481(15) Uani 1 1 d . . . . .
H34 H 0.415709 -0.407477 0.923970 0.058 Uiso 1 1 calc R U . . .
C35 C 0.5772(4) -0.3863(3) 0.8816(4) 0.0372(12) Uani 1 1 d . . . . .
C36 C 0.6190(4) -0.3898(3) 0.9765(4) 0.0381(12) Uani 1 1 d . . . . .
C37 C 0.5527(5) -0.3995(4) 1.0639(5) 0.0480(15) Uani 1 1 d . . . . .
H37 H 0.477313 -0.402584 1.067078 0.058 Uiso 1 1 calc R U . . .
C38 C 0.6008(5) -0.4046(4) 1.1471(5) 0.0448(14) Uani 1 1 d . . . . .
H38 H 0.558133 -0.408909 1.207196 0.054 Uiso 1 1 calc R U . . .
C39 C 0.7119(5) -0.4031(4) 1.1389(5) 0.0446(14) Uani 1 1 d . . . . .
H39 H 0.745188 -0.409441 1.193232 0.054 Uiso 1 1 calc R U . . .
C40 C 0.7738(5) -0.3923(3) 1.0504(5) 0.0426(13) Uani 1 1 d . . . . .
H40 H 0.849228 -0.389903 1.046140 0.051 Uiso 1 1 calc R U . . .
C41 C 1.1212(4) -0.1990(3) 0.6900(4) 0.0366(12) Uani 1 1 d . . . . .
C42 C 1.0287(4) -0.1492(3) 0.6701(4) 0.0382(12) Uani 1 1 d . . . . .
C43 C 1.2289(5) -0.0527(3) 0.8743(5) 0.0448(14) Uani 1 1 d . . . . .
C44 C 1.3454(5) -0.0335(3) 0.8185(5) 0.0421(13) Uani 1 1 d . . . . .
C45 C 0.8753(4) -0.7158(3) 0.8046(4) 0.0391(12) Uani 1 1 d . . . . .
C46 C 0.9697(4) -0.6521(3) 0.8141(5) 0.0403(13) Uani 1 1 d . . . . .
C47 C 0.7571(5) -0.6035(3) 0.6218(5) 0.0472(15) Uani 1 1 d . . . . .
C48 C 0.6452(5) -0.5962(4) 0.6817(6) 0.0513(16) Uani 1 1 d . . . . .
N1 N 1.0609(4) 0.1709(3) 0.5979(4) 0.0379(10) Uani 1 1 d . . . . .
N2 N 1.2245(4) 0.2809(3) 0.6024(3) 0.0357(10) Uani 1 1 d . . . . .
N3 N 1.2882(3) 0.1311(3) 0.5130(3) 0.0348(10) Uani 1 1 d . . . . .
N4 N 1.3648(3) 0.1683(3) 0.6742(4) 0.0382(10) Uani 1 1 d . . . . .
N5 N 0.8238(4) -0.2447(3) 0.8750(4) 0.0418(11) Uani 1 1 d . . . . .
N6 N 0.9633(4) -0.3476(3) 0.8811(3) 0.0361(10) Uani 1 1 d . . . . .
N7 N 0.6562(4) -0.3718(3) 0.8069(4) 0.0394(11) Uani 1 1 d . . . . .
N8 N 0.7296(4) -0.3852(3) 0.9704(4) 0.0373(10) Uani 1 1 d . . . . .
O1 O 1.1821(3) 0.0597(2) 0.6792(3) 0.0371(8) Uani 1 1 d . . . . .
O2 O 0.8204(3) -0.4700(2) 0.8039(3) 0.0378(8) Uani 1 1 d . . . . .
O3 O 1.1459(3) 0.1946(2) 0.7765(3) 0.0381(8) Uani 1 1 d D . . . .
O4 O 0.8740(3) -0.3359(2) 0.7018(3) 0.0384(9) Uani 1 1 d D . . . .
O5 O 1.2769(3) -0.0433(2) 0.5610(3) 0.0396(9) Uani 1 1 d . . . . .
O6 O 0.7287(3) -0.5687(2) 0.9355(3) 0.0408(9) Uani 1 1 d . . . . .
O7 O 1.2131(3) -0.1565(2) 0.6879(3) 0.0422(9) Uani 1 1 d . . . . .
O8 O 1.1013(3) -0.2681(2) 0.7026(3) 0.0446(10) Uani 1 1 d D . . . .
O9 O 0.9356(3) -0.1809(2) 0.6707(3) 0.0436(10) Uani 1 1 d . . . . .
O10 O 1.0614(3) -0.0763(2) 0.6533(3) 0.0397(9) Uani 1 1 d . . . . .
O11 O 1.1545(3) -0.0476(2) 0.8216(3) 0.0437(10) Uani 1 1 d . . . . .
O12 O 1.2182(3) -0.0708(3) 0.9597(3) 0.0478(10) Uani 1 1 d . . . . .
O13 O 1.4256(3) -0.0295(3) 0.8627(4) 0.0523(11) Uani 1 1 d . . . . .
O14 O 1.3503(3) -0.0244(2) 0.7276(3) 0.0388(9) Uani 1 1 d . . . . .
O15 O 0.7818(3) -0.6909(2) 0.8163(3) 0.0409(9) Uani 1 1 d . . . . .
O16 O 0.8959(3) -0.7842(2) 0.7903(3) 0.0466(10) Uani 1 1 d . . . . .
O17 O 1.0650(3) -0.6659(2) 0.8041(3) 0.0431(10) Uani 1 1 d . . . . .
O18 O 0.9385(3) -0.5837(2) 0.8349(3) 0.0417(9) Uani 1 1 d . . . . .
O19 O 0.8374(3) -0.5875(2) 0.6704(3) 0.0448(10) Uani 1 1 d . . . . .
O20 O 0.7610(4) -0.6226(3) 0.5360(4) 0.0568(12) Uani 1 1 d . . . . .
O21 O 0.5614(4) -0.6028(4) 0.6442(4) 0.0711(15) Uani 1 1 d . . . . .
O22 O 0.6471(3) -0.5819(2) 0.7722(3) 0.0422(9) Uani 1 1 d . . . . .
O24 O 0.9908(3) -0.4452(3) 0.6235(4) 0.0469(10) Uani 1 1 d D . . . .
O25 O 0.8113(4) -0.9375(3) 0.7966(4) 0.0506(11) Uani 1 1 d D . . . .
O26 O 1.2033(4) -0.4054(3) 0.6640(4) 0.0559(12) Uani 1 1 d D . . . .
O27 O 0.6141(4) 0.0606(3) 0.9234(4) 0.0597(13) Uani 1 1 d D . . . .
O28 O 0.6317(4) -0.7738(3) 0.9598(4) 0.0659(14) Uani 1 1 d D . . . .
O29 O 0.5096(5) -0.8078(3) 1.1398(5) 0.0716(15) Uani 1 1 d D . . . .
O30 O 1.3846(5) -0.2430(4) 0.6974(5) 0.0817(18) Uani 1 1 d D . . . .
O31 O 1.4708(5) -0.2877(4) 0.5151(5) 0.0832(18) Uani 1 1 d D . . . .
V1 V 1.21281(7) -0.03637(5) 0.66850(7) 0.0352(2) Uani 1 1 d . . . . .
V2 V 0.78512(7) -0.56745(5) 0.82502(8) 0.0364(2) Uani 1 1 d . . . . .
Cr1 Cr 1.20863(7) 0.16523(5) 0.64314(7) 0.0338(2) Uani 1 1 d . . . . .
Cr2 Cr 0.81315(7) -0.36201(5) 0.83619(7) 0.0351(2) Uani 1 1 d . . . . .
O23 O 0.0190(3) 0.0759(3) 0.8575(3) 0.0452(10) Uani 1 1 d D . . . .
H3A H 1.104(5) 0.152(2) 0.789(6) 0.068 Uiso 1 1 d D U . . .
H3B H 1.118(5) 0.238(2) 0.772(6) 0.068 Uiso 1 1 d D U . . .
H4A H 0.913(5) -0.292(2) 0.701(6) 0.068 Uiso 1 1 d D U . . .
H4B H 0.911(5) -0.375(3) 0.686(6) 0.068 Uiso 1 1 d D U . . .
H23A H 0.060(5) 0.040(3) 0.838(6) 0.068 Uiso 1 1 d D U . . .
H23B H -0.049(2) 0.069(4) 0.853(6) 0.068 Uiso 1 1 d D U . . .
H24A H 0.947(5) -0.484(3) 0.646(5) 0.068 Uiso 1 1 d D U . . .
H24B H 1.055(3) -0.438(4) 0.639(5) 0.068 Uiso 1 1 d D U . . .
H25A H 0.761(5) -0.944(4) 0.845(4) 0.068 Uiso 1 1 d D U . . .
H25B H 0.827(6) -0.8898(19) 0.778(5) 0.068 Uiso 1 1 d D U . . .
H26A H 1.166(5) -0.364(2) 0.679(6) 0.068 Uiso 1 1 d D U . . .
H26B H 1.269(3) -0.388(4) 0.641(6) 0.068 Uiso 1 1 d D U . . .
H27A H 0.563(5) 0.026(3) 0.909(5) 0.068 Uiso 1 1 d D U . . .
H27B H 0.638(6) 0.060(4) 0.978(3) 0.068 Uiso 1 1 d D U . . .
H29A H 0.546(6) -0.785(4) 1.087(4) 0.068 Uiso 1 1 d D U . . .
H29B H 0.521(6) -0.8572(17) 1.142(5) 0.068 Uiso 1 1 d D U . . .
H30A H 1.428(5) -0.221(4) 0.738(5) 0.068 Uiso 1 1 d D U . . .
H30B H 1.326(4) -0.219(4) 0.702(5) 0.068 Uiso 1 1 d D U . . .
H31A H 1.431(5) -0.324(4) 0.485(5) 0.068 Uiso 1 1 d D U . . .
H31B H 1.428(5) -0.271(4) 0.567(4) 0.068 Uiso 1 1 d D U . . .
H28A H 0.679(5) -0.751(4) 0.916(4) 0.068 Uiso 1 1 d D U . . .
H28B H 0.608(6) -0.8217(19) 0.949(5) 0.068 Uiso 1 1 d D U . . .

loop_
_atom_site_aniso_label
_atom_site_aniso_U_11
_atom_site_aniso_U_22
_atom_site_aniso_U_33
_atom_site_aniso_U_23
_atom_site_aniso_U_13
_atom_site_aniso_U_12
C1 0.031(3) 0.055(4) 0.047(4) 0.000(3) -0.002(2) 0.006(2)
C2 0.037(3) 0.062(4) 0.050(4) -0.006(3) -0.011(3) 0.003(3)
C3 0.036(3) 0.079(5) 0.046(4) -0.005(3) -0.017(3) 0.020(3)
C4 0.048(3) 0.064(4) 0.038(4) -0.006(3) -0.011(3) 0.028(3)
C5 0.039(3) 0.048(3) 0.045(4) -0.001(3) -0.005(3) 0.019(2)
C6 0.054(3) 0.042(3) 0.043(4) 0.000(2) 0.000(3) 0.022(2)
C7 0.072(4) 0.044(3) 0.053(4) 0.004(3) -0.013(3) 0.021(3)
C8 0.092(5) 0.035(3) 0.054(5) 0.005(3) -0.003(4) 0.012(3)
C9 0.075(4) 0.042(3) 0.050(4) -0.004(3) -0.010(4) -0.001(3)
C10 0.049(3) 0.036(3) 0.063(5) 0.010(3) -0.002(3) -0.001(2)
C11 0.038(3) 0.047(3) 0.032(3) -0.004(2) -0.009(2) 0.014(2)
C12 0.046(3) 0.052(4) 0.047(4) 0.003(3) -0.013(3) 0.009(2)
C13 0.047(3) 0.051(3) 0.047(4) 0.001(3) -0.004(3) 0.012(3)
C14 0.037(3) 0.046(3) 0.047(4) 0.013(3) -0.001(3) 0.007(2)
C15 0.030(2) 0.034(3) 0.042(3) 0.010(2) -0.001(2) 0.0058(18)
C16 0.031(2) 0.036(3) 0.051(4) 0.007(2) -0.010(2) 0.0036(19)
C17 0.039(3) 0.060(4) 0.051(4) -0.002(3) -0.017(3) 0.009(2)
C18 0.035(3) 0.078(5) 0.073(6) 0.004(4) -0.014(3) 0.011(3)
C19 0.047(4) 0.088(6) 0.067(5) -0.006(4) -0.020(4) 0.014(3)
C20 0.042(3) 0.059(4) 0.035(3) -0.008(3) -0.015(3) 0.010(2)
C21 0.047(3) 0.038(3) 0.050(4) 0.010(2) -0.002(3) 0.008(2)
C22 0.059(4) 0.047(3) 0.062(5) 0.013(3) -0.001(3) 0.017(3)
C23 0.065(4) 0.040(3) 0.056(5) 0.003(3) 0.000(3) 0.006(3)
C24 0.052(3) 0.047(3) 0.052(4) 0.009(3) -0.007(3) 0.001(3)
C25 0.047(3) 0.040(3) 0.035(3) 0.007(2) -0.002(3) -0.002(2)
C26 0.043(3) 0.046(3) 0.038(4) 0.005(2) -0.008(3) 0.002(2)
C27 0.048(3) 0.045(3) 0.044(4) 0.009(3) -0.012(3) -0.007(2)
C28 0.043(3) 0.063(4) 0.058(5) 0.014(3) -0.021(3) 0.000(3)
C29 0.040(3) 0.056(4) 0.044(4) 0.011(3) -0.012(3) 0.004(2)
C30 0.034(3) 0.041(3) 0.051(4) 0.006(2) -0.006(2) 0.005(2)
C31 0.045(3) 0.049(3) 0.042(4) 0.006(3) -0.009(3) 0.010(2)
C32 0.045(3) 0.057(4) 0.055(4) 0.019(3) -0.011(3) 0.009(3)
C33 0.045(3) 0.047(3) 0.058(4) 0.007(3) -0.017(3) 0.005(2)
C34 0.039(3) 0.045(3) 0.061(5) 0.011(3) -0.009(3) 0.005(2)
C35 0.035(2) 0.039(3) 0.040(3) 0.004(2) -0.008(2) 0.006(2)
C36 0.034(2) 0.036(3) 0.044(4) 0.010(2) -0.002(2) 0.0055(19)
C37 0.034(3) 0.050(3) 0.059(4) 0.004(3) -0.001(3) 0.005(2)
C38 0.042(3) 0.054(3) 0.038(4) 0.002(3) -0.005(3) 0.000(2)
C39 0.044(3) 0.056(4) 0.035(4) 0.005(3) -0.009(3) 0.001(2)
C40 0.038(3) 0.044(3) 0.046(4) -0.002(2) -0.007(3) 0.002(2)
C41 0.039(3) 0.034(3) 0.038(3) 0.004(2) -0.008(2) 0.006(2)
C42 0.038(3) 0.041(3) 0.036(3) 0.010(2) -0.006(2) 0.002(2)
C43 0.042(3) 0.037(3) 0.057(4) 0.003(3) -0.010(3) 0.010(2)
C44 0.040(3) 0.040(3) 0.048(4) 0.005(2) -0.009(3) 0.007(2)
C45 0.038(3) 0.037(3) 0.043(4) 0.005(2) -0.002(2) 0.010(2)
C46 0.037(3) 0.044(3) 0.042(4) 0.006(2) -0.007(2) 0.009(2)
C47 0.059(4) 0.037(3) 0.049(4) 0.008(3) -0.013(3) 0.014(2)
C48 0.045(3) 0.051(4) 0.060(5) 0.006(3) -0.013(3) 0.008(3)
N1 0.033(2) 0.041(2) 0.042(3) 0.000(2) -0.011(2) 0.0071(17)
N2 0.040(2) 0.035(2) 0.034(3) -0.0014(18) -0.009(2) 0.0060(17)
N3 0.032(2) 0.033(2) 0.040(3) 0.0071(18) -0.0014(19) 0.0084(16)
N4 0.032(2) 0.045(3) 0.039(3) 0.005(2) -0.006(2) 0.0076(17)
N5 0.045(2) 0.037(2) 0.042(3) 0.004(2) -0.001(2) 0.0072(19)
N6 0.039(2) 0.038(2) 0.032(3) 0.0064(18) -0.0045(19) 0.0008(17)
N7 0.035(2) 0.036(2) 0.050(3) 0.008(2) -0.011(2) 0.0078(17)
N8 0.037(2) 0.037(2) 0.039(3) -0.0012(19) -0.010(2) 0.0051(17)
O1 0.0366(18) 0.0343(19) 0.043(2) 0.0063(15) -0.0096(16) 0.0074(14)
O2 0.0384(18) 0.0340(19) 0.042(2) 0.0015(15) -0.0074(17) 0.0059(14)
O3 0.0386(19) 0.039(2) 0.039(2) 0.0012(17) -0.0082(17) 0.0082(15)
O4 0.0371(18) 0.037(2) 0.042(2) 0.0098(17) -0.0065(17) 0.0025(14)
O5 0.0361(18) 0.0348(19) 0.049(3) 0.0031(16) -0.0074(17) 0.0046(14)
O6 0.0358(18) 0.046(2) 0.042(3) 0.0081(17) -0.0044(17) 0.0067(15)
O7 0.0362(18) 0.039(2) 0.055(3) 0.0092(17) -0.0158(18) 0.0056(15)
O8 0.043(2) 0.040(2) 0.053(3) 0.0098(18) -0.0109(19) 0.0051(16)
O9 0.0339(18) 0.044(2) 0.054(3) 0.0142(18) -0.0075(18) 0.0027(15)
O10 0.0311(17) 0.038(2) 0.051(3) 0.0125(17) -0.0067(17) 0.0048(14)
O11 0.0361(19) 0.047(2) 0.050(3) 0.0117(18) -0.0083(18) 0.0087(15)
O12 0.049(2) 0.052(2) 0.045(3) 0.0124(19) -0.009(2) 0.0081(18)
O13 0.044(2) 0.058(3) 0.059(3) 0.005(2) -0.020(2) 0.0052(18)
O14 0.0316(17) 0.043(2) 0.043(3) 0.0067(17) -0.0075(16) 0.0057(14)
O15 0.0352(18) 0.037(2) 0.052(3) 0.0081(17) -0.0073(17) 0.0052(14)
O16 0.043(2) 0.038(2) 0.059(3) 0.0059(18) -0.004(2) 0.0052(16)
O17 0.0344(19) 0.038(2) 0.057(3) -0.0001(18) -0.0071(18) 0.0060(15)
O18 0.0360(18) 0.0332(19) 0.057(3) 0.0039(17) -0.0091(18) 0.0057(14)
O19 0.048(2) 0.040(2) 0.046(3) 0.0014(17) -0.0042(19) 0.0073(16)
O20 0.066(3) 0.060(3) 0.050(3) 0.005(2) -0.014(2) 0.019(2)
O21 0.054(3) 0.099(4) 0.065(4) -0.002(3) -0.022(3) 0.009(3)
O22 0.0360(19) 0.048(2) 0.046(3) 0.0010(18) -0.0152(18) 0.0062(15)
O24 0.040(2) 0.046(2) 0.055(3) 0.0091(19) -0.003(2) 0.0074(17)
O25 0.049(2) 0.043(2) 0.059(3) 0.005(2) -0.006(2) 0.0017(18)
O26 0.052(2) 0.048(3) 0.070(4) 0.007(2) -0.006(2) 0.0120(19)
O27 0.049(2) 0.079(4) 0.054(3) 0.011(3) -0.018(2) -0.003(2)
O28 0.067(3) 0.075(4) 0.053(3) 0.018(3) -0.015(3) -0.020(3)
O29 0.066(3) 0.067(3) 0.086(5) 0.020(3) -0.012(3) 0.014(3)
O30 0.072(4) 0.079(4) 0.105(5) -0.008(3) -0.032(3) 0.036(3)
O31 0.098(5) 0.074(4) 0.074(5) 0.003(3) -0.009(4) -0.007(3)
V1 0.0304(4) 0.0359(5) 0.0409(6) 0.0063(4) -0.0067(4) 0.0063(3)
V2 0.0310(4) 0.0357(5) 0.0433(6) 0.0052(4) -0.0055(4) 0.0053(3)
Cr1 0.0295(4) 0.0343(4) 0.0396(6) 0.0026(3) -0.0073(4) 0.0077(3)
Cr2 0.0325(4) 0.0327(4) 0.0411(6) 0.0052(4) -0.0057(4) 0.0052(3)
O23 0.0378(19) 0.050(2) 0.048(3) 0.0065(19) -0.0036(19) 0.0106(16)

loop_
_atom_type_symbol
_atom_type_description
_atom_type_scat_dispersion_real
_atom_type_scat_dispersion_imag
_atom_type_scat_source
C C 0.0181 0.0091 'International Tables Vol C Tables 4.2.6.8 and 6.1.1.4'
H H 0.0000 0.0000 'International Tables Vol C Tables 4.2.6.8 and 6.1.1.4'
N N 0.0311 0.0180 'International Tables Vol C Tables 4.2.6.8 and 6.1.1.4'
O O 0.0492 0.0322 'International Tables Vol C Tables 4.2.6.8 and 6.1.1.4'
V V 0.0687 2.1097 'International Tables Vol C Tables 4.2.6.8 and 6.1.1.4'
Cr Cr -0.1635 2.4439 'International Tables Vol C Tables 4.2.6.8 and 6.1.1.4'

loop_
_geom_angle_atom_site_label_1
_geom_angle_atom_site_label_2
_geom_angle_atom_site_label_3
_geom_angle
_geom_angle_site_symmetry_1
_geom_angle_site_symmetry_3
_geom_angle_publ_flag
N1 C1 C2 122.3(6) . . ?
N1 C1 H1 118.8 . . ?
C2 C1 H1 118.8 . . ?
C1 C2 C3 118.7(6) . . ?
C1 C2 H2 120.6 . . ?
C3 C2 H2 120.6 . . ?
C4 C3 C2 119.7(6) . . ?
C4 C3 H3 120.2 . . ?
C2 C3 H3 120.2 . . ?
C3 C4 C5 119.6(6) . . ?
C3 C4 H4 120.2 . . ?
C5 C4 H4 120.2 . . ?
N1 C5 C4 119.9(6) . . ?
N1 C5 C6 115.6(5) . . ?
C4 C5 C6 124.5(6) . . ?
N2 C6 C7 120.5(6) . . ?
N2 C6 C5 115.5(5) . . ?
C7 C6 C5 124.1(6) . . ?
C8 C7 C6 119.9(7) . . ?
C8 C7 H7 120.1 . . ?
C6 C7 H7 120.1 . . ?
C7 C8 C9 118.8(6) . . ?
C7 C8 H8 120.6 . . ?
C9 C8 H8 120.6 . . ?
C10 C9 C8 119.3(7) . . ?
C10 C9 H9 120.4 . . ?
C8 C9 H9 120.4 . . ?
N2 C10 C9 120.9(6) . . ?
N2 C10 H10 119.6 . . ?
C9 C10 H10 119.6 . . ?
N3 C11 C12 121.8(5) . . ?
N3 C11 H11 119.1 . . ?
C12 C11 H11 119.1 . . ?
C11 C12 C13 119.3(6) . . ?
C11 C12 H12 120.4 . . ?
C13 C12 H12 120.4 . . ?
C12 C13 C14 119.1(6) . . ?
C12 C13 H13 120.5 . . ?
C14 C13 H13 120.5 . . ?
C15 C14 C13 119.2(5) . . ?
C15 C14 H14 120.4 . . ?
C13 C14 H14 120.4 . . ?
N3 C15 C14 121.2(6) . . ?
N3 C15 C16 114.9(5) . . ?
C14 C15 C16 124.0(5) . . ?
N4 C16 C17 120.5(6) . . ?
N4 C16 C15 114.8(5) . . ?
C17 C16 C15 124.6(6) . . ?
C18 C17 C16 118.6(6) . . ?
C18 C17 H17 120.7 . . ?
C16 C17 H17 120.7 . . ?
C17 C18 C19 120.5(6) . . ?
C17 C18 H18 119.7 . . ?
C19 C18 H18 119.7 . . ?
C20 C19 C18 119.2(7) . . ?
C20 C19 H19 120.4 . . ?
C18 C19 H19 120.4 . . ?
N4 C20 C19 120.4(6) . . ?
N4 C20 H20 119.8 . . ?
C19 C20 H20 119.8 . . ?
N5 C21 C22 121.4(6) . . ?
N5 C21 H21 119.3 . . ?
C22 C21 H21 119.3 . . ?
C21 C22 C23 119.2(6) . . ?
C21 C22 H22 120.4 . . ?
C23 C22 H22 120.4 . . ?
C24 C23 C22 120.0(6) . . ?
C24 C23 H23 120.0 . . ?
C22 C23 H23 120.0 . . ?
C23 C24 C25 118.3(6) . . ?
C23 C24 H24 120.9 . . ?
C25 C24 H24 120.9 . . ?
N5 C25 C24 121.8(6) . . ?
N5 C25 C26 114.8(5) . . ?
C24 C25 C26 123.3(6) . . ?
N6 C26 C27 120.8(6) . . ?
N6 C26 C25 114.9(5) . . ?
C27 C26 C25 124.3(6) . . ?
C28 C27 C26 119.5(6) . . ?
C28 C27 H27 120.2 . . ?
C26 C27 H27 120.2 . . ?
C27 C28 C29 119.6(6) . . ?
C27 C28 H28 120.2 . . ?
C29 C28 H28 120.2 . . ?
C28 C29 C30 118.4(6) . . ?
C28 C29 H29 120.8 . . ?
C30 C29 H29 120.8 . . ?
N6 C30 C29 122.6(6) . . ?
N6 C30 H30 118.7 . . ?
C29 C30 H30 118.7 . . ?
N7 C31 C32 122.2(6) . . ?
N7 C31 H31 118.9 . . ?
C32 C31 H31 118.9 . . ?
C33 C32 C31 118.9(7) . . ?
C33 C32 H32 120.5 . . ?
C31 C32 H32 120.5 . . ?
C32 C33 C34 119.1(6) . . ?
C32 C33 H33 120.5 . . ?
C34 C33 H33 120.5 . . ?
C35 C34 C33 118.8(6) . . ?
C35 C34 H34 120.6 . . ?
C33 C34 H34 120.6 . . ?
N7 C35 C34 122.5(6) . . ?
N7 C35 C36 113.6(5) . . ?
C34 C35 C36 123.8(5) . . ?
N8 C36 C37 121.5(6) . . ?
N8 C36 C35 114.6(5) . . ?
C37 C36 C35 123.9(5) . . ?
C36 C37 C38 118.8(5) . . ?
C36 C37 H37 120.6 . . ?
C38 C37 H37 120.6 . . ?
C39 C38 C37 118.9(6) . . ?
C39 C38 H38 120.5 . . ?
C37 C38 H38 120.5 . . ?
C38 C39 C40 119.6(6) . . ?
C38 C39 H39 120.2 . . ?
C40 C39 H39 120.2 . . ?
N8 C40 C39 122.3(5) . . ?
N8 C40 H40 118.9 . . ?
C39 C40 H40 118.9 . . ?
O8 C41 O7 128.7(5) . . ?
O8 C41 C42 119.8(5) . . ?
O7 C41 C42 111.5(4) . . ?
O9 C42 O10 126.5(5) . . ?
O9 C42 C41 119.5(5) . . ?
O10 C42 C41 114.0(4) . . ?
O12 C43 O11 128.2(6) . . ?
O12 C43 C44 119.4(5) . . ?
O11 C43 C44 112.4(6) . . ?
O13 C44 O14 124.8(6) . . ?
O13 C44 C43 119.6(6) . . ?
O14 C44 C43 115.6(5) . . ?
O16 C45 O15 127.0(5) . . ?
O16 C45 C46 118.5(5) . . ?
O15 C45 C46 114.4(5) . . ?
O17 C46 O18 123.8(5) . . ?
O17 C46 C45 122.8(5) . . ?
O18 C46 C45 113.4(5) . . ?
O20 C47 O19 127.8(6) . . ?
O20 C47 C48 118.7(6) . . ?
O19 C47 C48 113.5(6) . . ?
O21 C48 O22 123.4(6) . . ?
O21 C48 C47 121.5(7) . . ?
O22 C48 C47 115.0(6) . . ?
C1 N1 C5 119.7(5) . . ?
C1 N1 Cr1 125.1(4) . . ?
C5 N1 Cr1 114.8(4) . . ?
C10 N2 C6 120.6(5) . . ?
C10 N2 Cr1 125.1(4) . . ?
C6 N2 Cr1 114.3(4) . . ?
C11 N3 C15 119.4(5) . . ?
C11 N3 Cr1 124.6(4) . . ?
C15 N3 Cr1 115.5(4) . . ?
C20 N4 C16 120.7(5) . . ?
C20 N4 Cr1 124.0(4) . . ?
C16 N4 Cr1 115.2(4) . . ?
C21 N5 C25 119.2(5) . . ?
C21 N5 Cr2 125.8(4) . . ?
C25 N5 Cr2 115.0(4) . . ?
C30 N6 C26 119.0(5) . . ?
C30 N6 Cr2 124.8(4) . . ?
C26 N6 Cr2 116.0(4) . . ?
C35 N7 C31 118.5(5) . . ?
C35 N7 Cr2 116.9(4) . . ?
C31 N7 Cr2 124.4(4) . . ?
C40 N8 C36 118.8(5) . . ?
C40 N8 Cr2 125.9(4) . . ?
C36 N8 Cr2 115.2(4) . . ?
V1 O1 Cr1 151.4(2) . . ?
V2 O2 Cr2 152.4(2) . . ?
Cr1 O3 H3A 98(5) . . ?
Cr1 O3 H3B 106(5) . . ?
H3A O3 H3B 120(5) . . ?
Cr2 O4 H4A 110(5) . . ?
Cr2 O4 H4B 100(5) . . ?
H4A O4 H4B 114(5) . . ?
C41 O7 V1 116.9(3) . . ?
C42 O10 V1 119.0(3) . . ?
C43 O11 V1 114.6(4) . . ?
C44 O14 V1 119.1(3) . . ?
C45 O15 V2 114.3(3) . . ?
C46 O18 V2 118.4(4) . . ?
C47 O19 V2 113.1(4) . . ?
C48 O22 V2 120.8(4) . . ?
H24A O24 H24B 120(5) . . ?
H25A O25 H25B 116(5) . . ?
H26A O26 H26B 108(4) . . ?
H27A O27 H27B 120(5) . . ?
H28A O28 H28B 118(5) . . ?
H29A O29 H29B 112(5) . . ?
H30A O30 H30B 110(4) . . ?
H31A O31 H31B 107(4) . . ?
O5 V1 O1 104.10(19) . . ?
O5 V1 O10 103.39(19) . . ?
O1 V1 O10 92.41(17) . . ?
O5 V1 O14 92.72(18) . . ?
O1 V1 O14 99.21(17) . . ?
O10 V1 O14 157.24(17) . . ?
O5 V1 O7 91.28(18) . . ?
O1 V1 O7 163.56(18) . . ?
O10 V1 O7 78.17(15) . . ?
O14 V1 O7 85.60(16) . . ?
O5 V1 O11 165.46(18) . . ?
O1 V1 O11 87.97(18) . . ?
O10 V1 O11 83.84(16) . . ?
O14 V1 O11 77.14(16) . . ?
O7 V1 O11 77.73(17) . . ?
O6 V2 O2 103.7(2) . . ?
O6 V2 O22 94.37(19) . . ?
O2 V2 O22 99.64(18) . . ?
O6 V2 O18 103.06(19) . . ?
O2 V2 O18 91.35(17) . . ?
O22 V2 O18 156.60(18) . . ?
O6 V2 O15 92.43(19) . . ?
O2 V2 O15 162.19(18) . . ?
O22 V2 O15 86.34(16) . . ?
O18 V2 O15 77.54(15) . . ?
O6 V2 O19 167.85(18) . . ?
O2 V2 O19 86.51(18) . . ?
O22 V2 O19 77.26(17) . . ?
O18 V2 O19 82.92(17) . . ?
O15 V2 O19 78.41(16) . . ?
O1 Cr1 O3 87.92(17) . . ?
O1 Cr1 N3 89.70(18) . . ?
O3 Cr1 N3 173.29(17) . . ?
O1 Cr1 N1 95.87(18) . . ?
O3 Cr1 N1 89.91(18) . . ?
N3 Cr1 N1 96.58(19) . . ?
O1 Cr1 N4 89.83(18) . . ?
O3 Cr1 N4 94.70(18) . . ?
N3 Cr1 N4 79.02(19) . . ?
N1 Cr1 N4 172.8(2) . . ?
O1 Cr1 N2 175.37(17) . . ?
O3 Cr1 N2 91.18(18) . . ?
N3 Cr1 N2 91.69(18) . . ?
N1 Cr1 N2 79.58(19) . . ?
N4 Cr1 N2 94.78(18) . . ?
O2 Cr2 O4 89.49(17) . . ?
O2 Cr2 N7 89.72(18) . . ?
O4 Cr2 N7 92.96(18) . . ?
O2 Cr2 N6 93.91(18) . . ?
O4 Cr2 N6 92.63(17) . . ?
N7 Cr2 N6 173.4(2) . . ?
O2 Cr2 N8 92.77(18) . . ?
O4 Cr2 N8 171.88(17) . . ?
N7 Cr2 N8 79.26(19) . . ?
N6 Cr2 N8 94.99(18) . . ?
O2 Cr2 N5 173.21(18) . . ?
O4 Cr2 N5 90.36(19) . . ?
N7 Cr2 N5 97.07(19) . . ?
N6 Cr2 N5 79.32(19) . . ?
N8 Cr2 N5 88.31(19) . . ?
H23A O23 H23B 120(5) . . ?

loop_
_geom_bond_atom_site_label_1
_geom_bond_atom_site_label_2
_geom_bond_distance
_geom_bond_site_symmetry_2
_geom_bond_publ_flag
C1 N1 1.344(7) . ?
C1 C2 1.369(8) . ?
C1 H1 0.9300 . ?
C2 C3 1.382(10) . ?
C2 H2 0.9300 . ?
C3 C4 1.370(10) . ?
C3 H3 0.9300 . ?
C4 C5 1.399(8) . ?
C4 H4 0.9300 . ?
C5 N1 1.355(7) . ?
C5 C6 1.461(9) . ?
C6 N2 1.352(8) . ?
C6 C7 1.397(9) . ?
C7 C8 1.364(11) . ?
C7 H7 0.9300 . ?
C8 C9 1.404(11) . ?
C8 H8 0.9300 . ?
C9 C10 1.388(9) . ?
C9 H9 0.9300 . ?
C10 N2 1.336(7) . ?
C10 H10 0.9300 . ?
C11 N3 1.342(7) . ?
C11 C12 1.364(8) . ?
C11 H11 0.9300 . ?
C12 C13 1.383(8) . ?
C12 H12 0.9300 . ?
C13 C14 1.386(9) . ?
C13 H13 0.9300 . ?
C14 C15 1.370(8) . ?
C14 H14 0.9300 . ?
C15 N3 1.355(7) . ?
C15 C16 1.461(9) . ?
C16 N4 1.358(7) . ?
C16 C17 1.388(8) . ?
C17 C18 1.365(10) . ?
C17 H17 0.9300 . ?
C18 C19 1.384(10) . ?
C18 H18 0.9300 . ?
C19 C20 1.376(9) . ?
C19 H19 0.9300 . ?
C20 N4 1.343(8) . ?
C20 H20 0.9300 . ?
C21 N5 1.337(7) . ?
C21 C22 1.377(9) . ?
C21 H21 0.9300 . ?
C22 C23 1.391(10) . ?
C22 H22 0.9300 . ?
C23 C24 1.376(9) . ?
C23 H23 0.9300 . ?
C24 C25 1.379(9) . ?
C24 H24 0.9300 . ?
C25 N5 1.371(8) . ?
C25 C26 1.470(8) . ?
C26 N6 1.356(8) . ?
C26 C27 1.394(8) . ?
C27 C28 1.371(9) . ?
C27 H27 0.9300 . ?
C28 C29 1.384(9) . ?
C28 H28 0.9300 . ?
C29 C30 1.385(8) . ?
C29 H29 0.9300 . ?
C30 N6 1.337(7) . ?
C30 H30 0.9300 . ?
C31 N7 1.343(8) . ?
C31 C32 1.387(9) . ?
C31 H31 0.9300 . ?
C32 C33 1.373(9) . ?
C32 H32 0.9300 . ?
C33 C34 1.391(10) . ?
C33 H33 0.9300 . ?
C34 C35 1.373(8) . ?
C34 H34 0.9300 . ?
C35 N7 1.341(7) . ?
C35 C36 1.499(8) . ?
C36 N8 1.362(7) . ?
C36 C37 1.379(8) . ?
C37 C38 1.391(9) . ?
C37 H37 0.9300 . ?
C38 C39 1.371(8) . ?
C38 H38 0.9300 . ?
C39 C40 1.370(8) . ?
C39 H39 0.9300 . ?
C40 N8 1.330(8) . ?
C40 H40 0.9300 . ?
C41 O8 1.200(6) . ?
C41 O7 1.286(6) . ?
C41 C42 1.567(7) . ?
C42 O9 1.225(7) . ?
C42 O10 1.291(6) . ?
C43 O12 1.231(8) . ?
C43 O11 1.275(7) . ?
C43 C44 1.555(8) . ?
C44 O13 1.242(7) . ?
C44 O14 1.279(7) . ?
C45 O16 1.230(7) . ?
C45 O15 1.269(7) . ?
C45 C46 1.532(8) . ?
C46 O17 1.223(7) . ?
C46 O18 1.284(7) . ?
C47 O20 1.226(8) . ?
C47 O19 1.287(8) . ?
C47 C48 1.536(9) . ?
C48 O21 1.226(8) . ?
C48 O22 1.282(8) . ?
N1 Cr1 2.042(4) . ?
N2 Cr1 2.066(5) . ?
N3 Cr1 2.041(5) . ?
N4 Cr1 2.047(4) . ?
N5 Cr2 2.056(5) . ?
N6 Cr2 2.043(5) . ?
N7 Cr2 2.042(4) . ?
N8 Cr2 2.045(5) . ?
O1 V1 1.726(4) . ?
O1 Cr1 1.879(4) . ?
O2 V2 1.707(4) . ?
O2 Cr2 1.897(4) . ?
O3 Cr1 1.985(4) . ?
O3 H3A 0.86(2) . ?
O3 H3B 0.86(2) . ?
O4 Cr2 1.974(4) . ?
O4 H4A 0.85(2) . ?
O4 H4B 0.86(2) . ?
O5 V1 1.606(4) . ?
O6 V2 1.605(4) . ?
O7 V1 2.088(4) . ?
O10 V1 1.973(4) . ?
O11 V1 2.170(4) . ?
O14 V1 1.992(4) . ?
O15 V2 2.111(4) . ?
O18 V2 1.985(4) . ?
O19 V2 2.192(4) . ?
O22 V2 1.953(4) . ?
O24 H24A 0.85(2) . ?
O24 H24B 0.85(2) . ?
O25 H25A 0.86(2) . ?
O25 H25B 0.86(2) . ?
O26 H26A 0.883(15) . ?
O26 H26B 0.86(2) . ?
O27 H27A 0.86(2) . ?
O27 H27B 0.85(2) . ?
O28 H28A 0.86(2) . ?
O28 H28B 0.86(2) . ?
O29 H29A 0.89(2) . ?
O29 H29B 0.88(2) . ?
O30 H30A 0.88(2) . ?
O30 H30B 0.88(2) . ?
O31 H31A 0.88(2) . ?
O31 H31B 0.89(2) . ?
O23 H23A 0.85(2) . ?
O23 H23B 0.85(2) . ?

loop_
_geom_torsion_atom_site_label_1
_geom_torsion_atom_site_label_2
_geom_torsion_atom_site_label_3
_geom_torsion_atom_site_label_4
_geom_torsion
_geom_torsion_site_symmetry_1
_geom_torsion_site_symmetry_2
_geom_torsion_site_symmetry_3
_geom_torsion_site_symmetry_4
_geom_torsion_publ_flag
N1 C1 C2 C3 0.4(10) . . . . ?
C1 C2 C3 C4 -2.3(10) . . . . ?
C2 C3 C4 C5 2.5(10) . . . . ?
C3 C4 C5 N1 -0.8(10) . . . . ?
C3 C4 C5 C6 179.4(6) . . . . ?
N1 C5 C6 N2 -3.4(8) . . . . ?
C4 C5 C6 N2 176.5(6) . . . . ?
N1 C5 C6 C7 176.2(6) . . . . ?
C4 C5 C6 C7 -4.0(11) . . . . ?
N2 C6 C7 C8 1.4(10) . . . . ?
C5 C6 C7 C8 -178.1(6) . . . . ?
C6 C7 C8 C9 -1.0(11) . . . . ?
C7 C8 C9 C10 0.5(11) . . . . ?
C8 C9 C10 N2 -0.6(11) . . . . ?
N3 C11 C12 C13 -0.9(10) . . . . ?
C11 C12 C13 C14 0.4(10) . . . . ?
C12 C13 C14 C15 0.6(9) . . . . ?
C13 C14 C15 N3 -1.2(8) . . . . ?
C13 C14 C15 C16 178.3(5) . . . . ?
N3 C15 C16 N4 0.9(7) . . . . ?
C14 C15 C16 N4 -178.5(5) . . . . ?
N3 C15 C16 C17 -178.1(6) . . . . ?
C14 C15 C16 C17 2.4(9) . . . . ?
N4 C16 C17 C18 -0.7(10) . . . . ?
C15 C16 C17 C18 178.3(6) . . . . ?
C16 C17 C18 C19 0.7(12) . . . . ?
C17 C18 C19 C20 -0.4(13) . . . . ?
C18 C19 C20 N4 0.0(12) . . . . ?
N5 C21 C22 C23 2.8(10) . . . . ?
C21 C22 C23 C24 -3.2(11) . . . . ?
C22 C23 C24 C25 2.1(10) . . . . ?
C23 C24 C25 N5 -0.5(10) . . . . ?
C23 C24 C25 C26 -179.2(6) . . . . ?
N5 C25 C26 N6 -1.4(8) . . . . ?
C24 C25 C26 N6 177.4(6) . . . . ?
N5 C25 C26 C27 177.0(6) . . . . ?
C24 C25 C26 C27 -4.3(10) . . . . ?
N6 C26 C27 C28 0.9(10) . . . . ?
C25 C26 C27 C28 -177.4(6) . . . . ?
C26 C27 C28 C29 -0.7(10) . . . . ?
C27 C28 C29 C30 0.6(10) . . . . ?
C28 C29 C30 N6 -0.8(10) . . . . ?
N7 C31 C32 C33 -0.4(10) . . . . ?
C31 C32 C33 C34 0.5(10) . . . . ?
C32 C33 C34 C35 -0.9(9) . . . . ?
C33 C34 C35 N7 1.4(9) . . . . ?
C33 C34 C35 C36 -176.8(5) . . . . ?
N7 C35 C36 N8 -5.8(7) . . . . ?
C34 C35 C36 N8 172.5(5) . . . . ?
N7 C35 C36 C37 176.2(5) . . . . ?
C34 C35 C36 C37 -5.6(9) . . . . ?
N8 C36 C37 C38 0.0(9) . . . . ?
C35 C36 C37 C38 177.9(6) . . . . ?
C36 C37 C38 C39 -2.7(9) . . . . ?
C37 C38 C39 C40 3.6(9) . . . . ?
C38 C39 C40 N8 -1.9(9) . . . . ?
O8 C41 C42 O9 2.4(9) . . . . ?
O7 C41 C42 O9 -179.2(6) . . . . ?
O8 C41 C42 O10 -176.9(5) . . . . ?
O7 C41 C42 O10 1.5(7) . . . . ?
O12 C43 C44 O13 -6.5(9) . . . . ?
O11 C43 C44 O13 173.8(5) . . . . ?
O12 C43 C44 O14 172.1(5) . . . . ?
O11 C43 C44 O14 -7.6(7) . . . . ?
O16 C45 C46 O17 3.1(10) . . . . ?
O15 C45 C46 O17 -179.4(6) . . . . ?
O16 C45 C46 O18 -175.9(6) . . . . ?
O15 C45 C46 O18 1.7(8) . . . . ?
O20 C47 C48 O21 -6.0(10) . . . . ?
O19 C47 C48 O21 173.6(6) . . . . ?
O20 C47 C48 O22 174.9(6) . . . . ?
O19 C47 C48 O22 -5.5(8) . . . . ?
C2 C1 N1 C5 1.3(10) . . . . ?
C2 C1 N1 Cr1 173.7(5) . . . . ?
C4 C5 N1 C1 -1.1(9) . . . . ?
C6 C5 N1 C1 178.7(6) . . . . ?
C4 C5 N1 Cr1 -174.3(5) . . . . ?
C6 C5 N1 Cr1 5.6(7) . . . . ?
C9 C10 N2 C6 1.0(10) . . . . ?
C9 C10 N2 Cr1 179.4(5) . . . . ?
C7 C6 N2 C10 -1.4(9) . . . . ?
C5 C6 N2 C10 178.1(6) . . . . ?
C7 C6 N2 Cr1 180.0(5) . . . . ?
C5 C6 N2 Cr1 -0.5(7) . . . . ?
C12 C11 N3 C15 0.3(8) . . . . ?
C12 C11 N3 Cr1 -171.4(5) . . . . ?
C14 C15 N3 C11 0.7(8) . . . . ?
C16 C15 N3 C11 -178.8(5) . . . . ?
C14 C15 N3 Cr1 173.2(4) . . . . ?
C16 C15 N3 Cr1 -6.3(6) . . . . ?
C19 C20 N4 C16 0.0(10) . . . . ?
C19 C20 N4 Cr1 176.1(6) . . . . ?
C17 C16 N4 C20 0.3(9) . . . . ?
C15 C16 N4 C20 -178.8(5) . . . . ?
C17 C16 N4 Cr1 -176.1(5) . . . . ?
C15 C16 N4 Cr1 4.8(6) . . . . ?
C22 C21 N5 C25 -1.2(9) . . . . ?
C22 C21 N5 Cr2 176.4(5) . . . . ?
C24 C25 N5 C21 0.0(9) . . . . ?
C26 C25 N5 C21 178.8(5) . . . . ?
C24 C25 N5 Cr2 -177.8(5) . . . . ?
C26 C25 N5 Cr2 1.0(7) . . . . ?
C29 C30 N6 C26 1.0(9) . . . . ?
C29 C30 N6 Cr2 176.9(5) . . . . ?
C27 C26 N6 C30 -1.0(9) . . . . ?
C25 C26 N6 C30 177.4(5) . . . . ?
C27 C26 N6 Cr2 -177.3(5) . . . . ?
C25 C26 N6 Cr2 1.1(7) . . . . ?
C34 C35 N7 C31 -1.3(8) . . . . ?
C36 C35 N7 C31 177.0(5) . . . . ?
C34 C35 N7 Cr2 -176.1(5) . . . . ?
C36 C35 N7 Cr2 2.2(6) . . . . ?
C32 C31 N7 C35 0.8(9) . . . . ?
C32 C31 N7 Cr2 175.2(5) . . . . ?
C39 C40 N8 C36 -0.9(8) . . . . ?
C39 C40 N8 Cr2 175.8(4) . . . . ?
C37 C36 N8 C40 1.8(8) . . . . ?
C35 C36 N8 C40 -176.3(5) . . . . ?
C37 C36 N8 Cr2 -175.2(4) . . . . ?
C35 C36 N8 Cr2 6.7(6) . . . . ?
O8 C41 O7 V1 -178.0(5) . . . . ?
C42 C41 O7 V1 3.8(6) . . . . ?
O9 C42 O10 V1 174.3(5) . . . . ?
C41 C42 O10 V1 -6.5(7) . . . . ?
O12 C43 O11 V1 -168.4(5) . . . . ?
C44 C43 O11 V1 11.2(6) . . . . ?
O13 C44 O14 V1 177.9(5) . . . . ?
C43 C44 O14 V1 -0.5(6) . . . . ?
O16 C45 O15 V2 -174.2(5) . . . . ?
C46 C45 O15 V2 8.5(7) . . . . ?
O17 C46 O18 V2 169.0(5) . . . . ?
C45 C46 O18 V2 -12.0(7) . . . . ?
O20 C47 O19 V2 -174.5(5) . . . . ?
C48 C47 O19 V2 5.9(6) . . . . ?
O21 C48 O22 V2 -177.1(6) . . . . ?
C47 C48 O22 V2 2.0(7) . . . . ?
Cr1 O1 V1 O5 -23.9(5) . . . . ?
Cr1 O1 V1 O10 -128.3(5) . . . . ?
Cr1 O1 V1 O14 71.3(5) . . . . ?
Cr1 O1 V1 O7 177.3(4) . . . . ?
Cr1 O1 V1 O11 147.9(5) . . . . ?
Cr2 O2 V2 O6 -14.1(6) . . . . ?
Cr2 O2 V2 O22 82.8(5) . . . . ?
Cr2 O2 V2 O18 -117.9(5) . . . . ?
Cr2 O2 V2 O15 -168.7(4) . . . . ?
Cr2 O2 V2 O19 159.3(5) . . . . ?
V1 O1 Cr1 O3 -151.1(5) . . . . ?
V1 O1 Cr1 N3 22.7(5) . . . . ?
V1 O1 Cr1 N1 119.2(5) . . . . ?
V1 O1 Cr1 N4 -56.4(5) . . . . ?
V2 O2 Cr2 O4 -162.5(5) . . . . ?
V2 O2 Cr2 N7 -69.6(5) . . . . ?
V2 O2 Cr2 N6 104.9(5) . . . . ?
V2 O2 Cr2 N8 9.7(5) . . . . ?
